data_7061225
loop_
_publ_author_name
'Costa, Let\'icia D.'
'Guieu, Samuel'
'Faustino, Maria do Amparo F.'
'Tom\'e, Augusto C.'

_publ_section_title
;
 Straightforward synthesis of thiazolo[5,4-c]isoquinolines from
 dithiooxamide and 2-halobenzaldehydes
;
_journal_issue 8
_journal_name_full 'New Journal of Chemistry'
_journal_page_first 3602
_journal_page_last 3615
_journal_paper_doi 10.1039/D1NJ05536D
_journal_volume 46
_journal_year 2022
_chemical_formula_moiety 'C18 H12 Cl2 N2 S2'
_chemical_formula_sum 'C9 H6 Cl N S'
_chemical_formula_weight 195.66
_chemical_name_systematic 2,5-bis(2-chloro-6-methylphenyl)thiazolo[5,4-d]thiazole
_space_group_crystal_system orthorhombic
_space_group_IT_number 60
_space_group_name_Hall '-P 2n 2ab'
_space_group_name_H-M_alt 'P b c n'
_atom_sites_solution_hydrogens geom
_atom_sites_solution_primary direct
_atom_sites_solution_secondary difmap
_audit_creation_method SHELXL-2018/3
_audit_update_record
;
2021-07-29 deposited with the CCDC.	2022-01-20 downloaded from the CCDC.
;
_cell_angle_alpha 90
_cell_angle_beta 90
_cell_angle_gamma 90
_cell_formula_units_Z 8
_cell_length_a 12.5438(9)
_cell_length_b 14.9504(11)
_cell_length_c 9.2980(7)
_cell_measurement_reflns_used 5841
_cell_measurement_temperature 150(2)
_cell_measurement_theta_max 26.29
_cell_measurement_theta_min 3.05
_cell_volume 1743.7(2)
_computing_cell_refinement 'Bruker SAINT'
_computing_data_collection 'Bruker APEX2'
_computing_data_reduction 'Bruker SAINT'
_computing_molecular_graphics 'Bruker SHELXTL'
_computing_publication_material 'Bruker SHELXTL'
_computing_structure_refinement 'SHELXL-2018/3 (Sheldrick, 2018)'
_computing_structure_solution 'SHELXS-97 (Sheldrick 2008)'
_diffrn_ambient_temperature 150(2)
_diffrn_measured_fraction_theta_full 0.998
_diffrn_measured_fraction_theta_max 0.994
_diffrn_measurement_device_type 'Bruker APEX-II CCD'
_diffrn_measurement_method '\f and \w scans'
_diffrn_radiation_type MoK\a
_diffrn_radiation_wavelength 0.71073
_diffrn_reflns_av_R_equivalents 0.0693
_diffrn_reflns_av_unetI/netI 0.0309
_diffrn_reflns_Laue_measured_fraction_full 0.998
_diffrn_reflns_Laue_measured_fraction_max 0.994
_diffrn_reflns_limit_h_max 15
_diffrn_reflns_limit_h_min -15
_diffrn_reflns_limit_k_max 18
_diffrn_reflns_limit_k_min -18
_diffrn_reflns_limit_l_max 11
_diffrn_reflns_limit_l_min -10
_diffrn_reflns_number 20890
_diffrn_reflns_point_group_measured_fraction_full 0.998
_diffrn_reflns_point_group_measured_fraction_max 0.994
_diffrn_reflns_theta_full 25.242
_diffrn_reflns_theta_max 26.431
_diffrn_reflns_theta_min 3.049
_exptl_absorpt_coefficient_mu 0.613
_exptl_absorpt_correction_type none
_exptl_crystal_colour colourless
_exptl_crystal_density_diffrn 1.491
_exptl_crystal_description flake
_exptl_crystal_F_000 800
_exptl_crystal_recrystallization_method 'Re-crystallisation from solvent'
_exptl_crystal_size_max 0.200
_exptl_crystal_size_mid 0.150
_exptl_crystal_size_min 0.050
_exptl_transmission_factor_max 0.7454
_exptl_transmission_factor_min 0.6339
_refine_diff_density_max 1.109
_refine_diff_density_min -0.939
_refine_diff_density_rms 0.113
_refine_ls_extinction_method none
_refine_ls_goodness_of_fit_ref 1.053
_refine_ls_hydrogen_treatment constr
_refine_ls_matrix_type full
_refine_ls_number_parameters 110
_refine_ls_number_reflns 1794
_refine_ls_number_restraints 0
_refine_ls_restrained_S_all 1.053
_refine_ls_R_factor_all 0.1059
_refine_ls_R_factor_gt 0.0870
_refine_ls_shift/su_max 0.000
_refine_ls_shift/su_mean 0.000
_refine_ls_structure_factor_coef Fsqd
_refine_ls_weighting_details 'w=1/[\s^2^(Fo^2^)+(0.1373P)^2^+6.9505P] where P=(Fo^2^+2Fc^2^)/3'
_refine_ls_weighting_scheme calc
_refine_ls_wR_factor_gt 0.2478
_refine_ls_wR_factor_ref 0.2688
_reflns_Friedel_coverage 0.000
_reflns_number_gt 1413
_reflns_number_total 1794
_reflns_threshold_expression 'I > 2\s(I)'
_cod_data_source_file d1nj05536d2.cif
_cod_data_source_block shelx_CCDC6
_cod_depositor_comments 'Adding full bibliography for 7061219--7061230.cif.'
_cod_database_code 7061225
_shelx_shelxl_version_number 2018/3
_shelx_space_group_comment
;
The symmetry employed for this shelxl refinement is uniquely defined
by the following loop, which should always be used as a source of
symmetry information in preference to the above space-group names.
They are only intended as comments.
;
_shelx_estimated_absorpt_t_min 0.887
_shelx_estimated_absorpt_t_max 0.970

loop_
_space_group_symop_operation_xyz
'x, y, z'
'x+1/2, -y+1/2, -z'
'-x, y, -z+1/2'
'-x+1/2, -y+1/2, z+1/2'
'-x, -y, -z'
'-x-1/2, y-1/2, z'
'x, -y, z-1/2'
'x-1/2, y-1/2, -z-1/2'

loop_
_atom_site_label
_atom_site_type_symbol
_atom_site_fract_x
_atom_site_fract_y
_atom_site_fract_z
_atom_site_U_iso_or_equiv
_atom_site_adp_type
_atom_site_occupancy
_atom_site_site_symmetry_order
_atom_site_calc_flag
_atom_site_refinement_flags_posn
_atom_site_refinement_flags_adp
_atom_site_refinement_flags_occupancy
_atom_site_disorder_assembly
_atom_site_disorder_group
Cl1 Cl 0.84362(12) 0.50796(12) 0.66513(19) 0.0634(6) Uani 1 1 d . . . . .
S1 S 0.63765(13) 0.54005(12) 0.4044(3) 0.0773(8) Uani 1 1 d . . . . .
N1 N 0.5762(3) 0.4038(3) 0.5507(5) 0.0451(11) Uani 1 1 d . . . . .
N2 C 0.6753(4) 0.2835(3) 0.2810(5) 0.0375(11) Uani 1 1 d . . . . .
H2A H 0.701714 0.265606 0.186125 0.056 Uiso 1 1 calc R U . . .
H2B H 0.622613 0.331410 0.270035 0.056 Uiso 1 1 calc R U . . .
H2C H 0.641854 0.231959 0.328165 0.056 Uiso 1 1 calc R U . . .
C1 C 0.9581(5) 0.3058(4) 0.4444(7) 0.0546(15) Uani 1 1 d . . . . .
H1 H 1.024733 0.276102 0.435943 0.065 Uiso 1 1 calc R U . . .
C2 C 0.8718(5) 0.2768(3) 0.3649(7) 0.0504(15) Uani 1 1 d . . . . .
H2 H 0.880375 0.227752 0.300948 0.060 Uiso 1 1 calc R U . . .
C3 C 0.7719(4) 0.3182(3) 0.3764(6) 0.0415(12) Uani 1 1 d . . . . .
C4 C 0.7617(3) 0.3903(3) 0.4706(5) 0.0314(10) Uani 1 1 d . . . . .
C5 C 0.6572(3) 0.4369(3) 0.4843(5) 0.0319(10) Uani 1 1 d . . . . .
C6 C 0.5079(4) 0.5379(3) 0.4627(6) 0.0395(11) Uani 1 1 d . . . . .
C7 C 0.9479(4) 0.3770(4) 0.5349(6) 0.0481(13) Uani 1 1 d . . . . .
H3 H 1.007343 0.397247 0.589134 0.058 Uiso 1 1 calc R U . . .
C8 C 0.8509(4) 0.4193(3) 0.5472(6) 0.0377(11) Uani 1 1 d . . . . .

loop_
_atom_site_aniso_label
_atom_site_aniso_U_11
_atom_site_aniso_U_22
_atom_site_aniso_U_33
_atom_site_aniso_U_23
_atom_site_aniso_U_13
_atom_site_aniso_U_12
Cl1 0.0502(9) 0.0681(11) 0.0719(12) -0.0214(8) 0.0087(7) -0.0068(7)
S1 0.0402(8) 0.0597(10) 0.1320(18) 0.0569(11) 0.0352(9) 0.0173(7)
N1 0.033(2) 0.037(2) 0.066(3) 0.016(2) 0.0099(19) 0.0067(17)
N2 0.041(2) 0.037(2) 0.035(3) -0.0162(19) 0.006(2) -0.008(2)
C1 0.050(3) 0.052(3) 0.062(4) 0.013(3) 0.018(3) 0.022(3)
C2 0.067(4) 0.030(2) 0.054(3) 0.000(2) 0.024(3) 0.009(2)
C3 0.052(3) 0.027(2) 0.045(3) 0.001(2) 0.015(2) -0.002(2)
C4 0.032(2) 0.026(2) 0.036(2) 0.0035(17) 0.0061(18) 0.0042(17)
C5 0.029(2) 0.026(2) 0.041(3) 0.0010(18) 0.0030(18) -0.0001(16)
C6 0.034(2) 0.031(2) 0.053(3) 0.010(2) 0.007(2) 0.0010(19)
C7 0.031(2) 0.065(3) 0.048(3) 0.008(3) 0.008(2) 0.008(2)
C8 0.033(2) 0.038(3) 0.043(3) 0.003(2) 0.0092(19) 0.0002(19)

loop_
_atom_type_symbol
_atom_type_description
_atom_type_scat_dispersion_real
_atom_type_scat_dispersion_imag
_atom_type_scat_source
C C 0.0033 0.0016 'International Tables Vol C Tables 4.2.6.8 and 6.1.1.4'
H H 0.0000 0.0000 'International Tables Vol C Tables 4.2.6.8 and 6.1.1.4'
N N 0.0061 0.0033 'International Tables Vol C Tables 4.2.6.8 and 6.1.1.4'
S S 0.1246 0.1234 'International Tables Vol C Tables 4.2.6.8 and 6.1.1.4'
Cl Cl 0.1484 0.1585 'International Tables Vol C Tables 4.2.6.8 and 6.1.1.4'

loop_
_geom_angle_atom_site_label_1
_geom_angle_atom_site_label_2
_geom_angle_atom_site_label_3
_geom_angle
_geom_angle_site_symmetry_1
_geom_angle_site_symmetry_3
_geom_angle_publ_flag
C6 S1 C5 89.0(2) . . ?
C5 N1 C6 108.6(4) . 5_666 ?
C3 N2 H2A 109.5 . . ?
C3 N2 H2B 109.5 . . ?
H2A N2 H2B 109.5 . . ?
C3 N2 H2C 109.5 . . ?
H2A N2 H2C 109.5 . . ?
H2B N2 H2C 109.5 . . ?
C7 C1 C2 120.2(5) . . ?
C7 C1 H1 119.9 . . ?
C2 C1 H1 119.9 . . ?
C1 C2 C3 121.4(5) . . ?
C1 C2 H2 119.3 . . ?
C3 C2 H2 119.3 . . ?
C4 C3 C2 118.1(5) . . ?
C4 C3 N2 122.2(4) . . ?
C2 C3 N2 119.7(5) . . ?
C3 C4 C8 119.1(4) . . ?
C3 C4 C5 119.7(4) . . ?
C8 C4 C5 121.1(4) . . ?
N1 C5 C4 123.7(4) . . ?
N1 C5 S1 115.9(3) . . ?
C4 C5 S1 120.4(3) . . ?
C6 C6 N1 117.9(6) 5_666 5_666 ?
C6 C6 S1 108.6(5) 5_666 . ?
N1 C6 S1 133.5(4) 5_666 . ?
C1 C7 C8 119.6(6) . . ?
C1 C7 H3 120.2 . . ?
C8 C7 H3 120.2 . . ?
C7 C8 C4 121.6(5) . . ?
C7 C8 Cl1 117.0(4) . . ?
C4 C8 Cl1 121.4(3) . . ?

loop_
_geom_bond_atom_site_label_1
_geom_bond_atom_site_label_2
_geom_bond_distance
_geom_bond_site_symmetry_2
_geom_bond_publ_flag
Cl1 C8 1.722(5) . ?
S1 C6 1.715(5) . ?
S1 C5 1.729(5) . ?
N1 C5 1.289(6) . ?
N1 C6 1.374(6) 5_666 ?
N2 C3 1.589(7) . ?
N2 H2A 0.9800 . ?
N2 H2B 0.9800 . ?
N2 H2C 0.9800 . ?
C1 C7 1.363(9) . ?
C1 C2 1.380(9) . ?
C1 H1 0.9500 . ?
C2 C3 1.402(8) . ?
C2 H2 0.9500 . ?
C3 C4 1.395(7) . ?
C4 C8 1.395(7) . ?
C4 C5 1.490(6) . ?
C6 C6 1.345(9) 5_666 ?
C7 C8 1.376(7) . ?
C7 H3 0.9500 . ?

loop_
_geom_hbond_atom_site_label_D
_geom_hbond_atom_site_label_H
_geom_hbond_atom_site_label_A
_geom_hbond_distance_DH
_geom_hbond_distance_HA
_geom_hbond_distance_DA
_geom_hbond_angle_DHA
_geom_hbond_site_symmetry_A
_geom_hbond_publ_flag
C2 H2 S1 0.95 2.98 3.561(5) 121.2 6_755 yes
C2 H2 S1 0.95 2.98 3.561(5) 121.2 6_755 yes

loop_
_geom_torsion_atom_site_label_1
_geom_torsion_atom_site_label_2
_geom_torsion_atom_site_label_3
_geom_torsion_atom_site_label_4
_geom_torsion
_geom_torsion_site_symmetry_1
_geom_torsion_site_symmetry_2
_geom_torsion_site_symmetry_3
_geom_torsion_site_symmetry_4
_geom_torsion_publ_flag
C7 C1 C2 C3 -1.1(9) . . . . ?
C1 C2 C3 C4 0.3(8) . . . . ?
C1 C2 C3 N2 179.1(5) . . . . ?
C2 C3 C4 C8 1.1(7) . . . . ?
N2 C3 C4 C8 -177.6(4) . . . . ?
C2 C3 C4 C5 179.1(4) . . . . ?
N2 C3 C4 C5 0.3(7) . . . . ?
C6 N1 C5 C4 -177.3(5) 5_666 . . . ?
C6 N1 C5 S1 0.8(6) 5_666 . . . ?
C3 C4 C5 N1 74.0(7) . . . . ?
C8 C4 C5 N1 -108.1(6) . . . . ?
C3 C4 C5 S1 -104.0(5) . . . . ?
C8 C4 C5 S1 73.9(6) . . . . ?
C6 S1 C5 N1 -1.1(5) . . . . ?
C6 S1 C5 C4 177.1(4) . . . . ?
C5 S1 C6 C6 1.0(6) . . . 5_666 ?
C5 S1 C6 N1 180.0(6) . . . 5_666 ?
C2 C1 C7 C8 0.4(9) . . . . ?
C1 C7 C8 C4 1.0(8) . . . . ?
C1 C7 C8 Cl1 179.3(4) . . . . ?
C3 C4 C8 C7 -1.8(7) . . . . ?
C5 C4 C8 C7 -179.7(5) . . . . ?
C3 C4 C8 Cl1 -180.0(4) . . . . ?
C5 C4 C8 Cl1 2.1(6) . . . . ?
